data_4077372
loop_
_publ_author_name
'Evans, William J.'
'Fujimoto, Cy H.'
'Ziller, Joseph W.'

_publ_section_title
;
 Organolanthanide-Based Coordination and Insertion Reactivity of the Anion
 Formed by Deprotonation of \e-Caprolactam
;
_journal_issue 22
_journal_name_full Organometallics
_journal_page_first 4529
_journal_paper_doi 10.1021/om010403n
_journal_volume 20
_journal_year 2001
_chemical_formula_sum 'C33 H45 N2 O2 Y'
_chemical_formula_weight 590.62
_chemical_name_systematic
; 
 ? 
;
_space_group_IT_number 14
_symmetry_cell_setting monoclinic
_symmetry_space_group_name_Hall '-P 2ybc'
_symmetry_space_group_name_H-M 'P 1 21/c 1'
_atom_sites_solution_hydrogens mixed
_atom_sites_solution_primary direct
_atom_sites_solution_secondary difmap
_audit_creation_method SHELXTL
_cell_angle_alpha 90.00
_cell_angle_beta 98.5670(10)
_cell_angle_gamma 90.00
_cell_formula_units_Z 4
_cell_length_a 10.0802(6)
_cell_length_b 20.5779(13)
_cell_length_c 15.0401(9)
_cell_measurement_temperature 163(2)
_cell_volume 3084.9(3)
_computing_cell_refinement 'Bruker SMART/SAINT'
_computing_data_collection 'Bruker SMART'
_computing_data_reduction 'Bruker SHELXTL'
_computing_molecular_graphics 'Bruker SHELXTL'
_computing_publication_material 'Bruker SHELXTL'
_computing_structure_refinement 'Bruker SHELXTL'
_computing_structure_solution 'Bruker SHELXTL'
_diffrn_ambient_temperature 163(2)
_diffrn_measured_fraction_theta_full 0.974
_diffrn_measured_fraction_theta_max 0.974
_diffrn_measurement_device_type 'CCD area detector'
_diffrn_measurement_method 'phi and omega scans'
_diffrn_radiation_monochromator graphite
_diffrn_radiation_source 'sealed tube'
_diffrn_radiation_type MoK\a
_diffrn_radiation_wavelength 0.71073
_diffrn_reflns_av_R_equivalents 0.0449
_diffrn_reflns_av_sigmaI/netI 0.0387
_diffrn_reflns_limit_h_max 13
_diffrn_reflns_limit_h_min -13
_diffrn_reflns_limit_k_max 26
_diffrn_reflns_limit_k_min -26
_diffrn_reflns_limit_l_max 19
_diffrn_reflns_limit_l_min -20
_diffrn_reflns_number 31977
_diffrn_reflns_theta_full 28.30
_diffrn_reflns_theta_max 28.30
_diffrn_reflns_theta_min 1.69
_diffrn_standards_decay_% '< 1.0'
_exptl_absorpt_coefficient_mu 1.921
_exptl_absorpt_correction_T_max 0.7000
_exptl_absorpt_correction_T_min 0.4854
_exptl_absorpt_correction_type numerical
_exptl_absorpt_process_details 'Bruker SADABS'
_exptl_crystal_colour colorless
_exptl_crystal_density_diffrn 1.272
_exptl_crystal_density_meas ?
_exptl_crystal_density_method 'not measured'
_exptl_crystal_description irreg_plate
_exptl_crystal_F_000 1248
_exptl_crystal_size_max 0.44
_exptl_crystal_size_mid 0.35
_exptl_crystal_size_min 0.20
_refine_diff_density_max 0.837
_refine_diff_density_min -0.505
_refine_diff_density_rms 0.061
_refine_ls_extinction_method none
_refine_ls_goodness_of_fit_ref 1.034
_refine_ls_hydrogen_treatment mixed
_refine_ls_matrix_type full
_refine_ls_number_parameters 423
_refine_ls_number_reflns 7474
_refine_ls_number_restraints 0
_refine_ls_restrained_S_all 1.034
_refine_ls_R_factor_all 0.0583
_refine_ls_R_factor_gt 0.0367
_refine_ls_shift/su_max 0.018
_refine_ls_shift/su_mean 0.000
_refine_ls_structure_factor_coef Fsqd
_refine_ls_weighting_details 'calc w=1/[\s^2^(Fo^2^)+(0.0447P)^2^+1.3100P] where P=(Fo^2^+2Fc^2^)/3'
_refine_ls_weighting_scheme calc
_refine_ls_wR_factor_gt 0.0866
_refine_ls_wR_factor_ref 0.0971
_reflns_number_gt 5628
_reflns_number_total 7474
_reflns_threshold_expression >2sigma(I)
_cod_data_source_file om010403n.cif
_cod_data_source_block chf34_(compound_4)
_cod_depositor_comments
;
The following automatic conversions were performed:

'_symmetry_cell_setting' value 'Monoclinic' changed to 'monoclinic'
according to /home/saulius/struct/CIF-dictionaries/cif_core.dic
dictionary named 'cif_core.dic' version 2.4.2 from 2011-04-26.

Automatic conversion script
Id: cif_fix_values 1715 2011-07-08 13:25:40Z adriana 

The following automatic conversions were performed:

'_exptl_crystal_density_meas' value 'none' was changed to '?' - the
value is perceived as not measured.

Automatic conversion script
Id: cif_fix_values 3008 2015-01-20 13:52:24Z robertas 

The following automatic conversions were performed:

'_atom_sites_solution_hydrogens' value 'difmap/geom' was changed to
'mixed'.

Automatic conversion script
Id: cif_fix_values 6452 2018-10-05 10:23:21Z andrius 
;
_cod_original_sg_symbol_H-M P2(1)/c
_cod_database_code 4077372

loop_
_symmetry_equiv_pos_as_xyz
'x, y, z'
'-x, y+1/2, -z+1/2'
'-x, -y, -z'
'x, -y-1/2, z-1/2'

loop_
_atom_site_label
_atom_site_type_symbol
_atom_site_fract_x
_atom_site_fract_y
_atom_site_fract_z
_atom_site_U_iso_or_equiv
_atom_site_adp_type
_atom_site_occupancy
_atom_site_symmetry_multiplicity
_atom_site_calc_flag
_atom_site_refinement_flags
Y1 Y 0.512551(18) 0.873674(10) 0.253312(13) 0.02461(7) Uani 1 1 d .
O1 O 0.60196(14) 0.83949(7) 0.39161(10) 0.0282(3) Uani 1 1 d .
O2 O 0.66143(15) 0.94597(7) 0.30506(10) 0.0313(3) Uani 1 1 d .
N1 N 0.77093(17) 0.91096(8) 0.44503(12) 0.0264(4) Uani 1 1 d .
N2 N 0.87419(18) 0.98323(9) 0.36060(12) 0.0309(4) Uani 1 1 d .
C1 C 0.3315(2) 0.92209(11) 0.34567(15) 0.0294(5) Uani 1 1 d .
C2 C 0.2667(2) 0.86957(11) 0.29506(16) 0.0310(5) Uani 1 1 d .
C3 C 0.2497(2) 0.88756(13) 0.20310(17) 0.0373(6) Uani 1 1 d .
C4 C 0.3067(2) 0.94980(13) 0.19653(17) 0.0406(6) Uani 1 1 d .
C5 C 0.3553(2) 0.97130(11) 0.28486(17) 0.0349(5) Uani 1 1 d .
C6 C 0.3616(3) 0.92608(14) 0.44583(16) 0.0429(6) Uani 1 1 d .
H6A H 0.4412(16) 0.9456(9) 0.4618(3) 0.064 Uiso 1 1 calc R
H6B H 0.364(2) 0.8859(7) 0.4692(4) 0.064 Uiso 1 1 calc R
H6C H 0.2973(15) 0.9492(9) 0.4667(4) 0.064 Uiso 1 1 calc R
C7 C 0.2221(3) 0.80759(13) 0.3339(2) 0.0500(7) Uani 1 1 d .
H7A H 0.1473(18) 0.8158(3) 0.3622(13) 0.075 Uiso 1 1 calc R
H7B H 0.2916(14) 0.7911(6) 0.3759(12) 0.075 Uiso 1 1 calc R
H7C H 0.1996(19) 0.7773(6) 0.2880(8) 0.075 Uiso 1 1 calc R
C8 C 0.1643(3) 0.85212(19) 0.1275(2) 0.0660(10) Uani 1 1 d .
H8A H 0.078(2) 0.8694(9) 0.1192(11) 0.099 Uiso 1 1 calc R
H8B H 0.161(2) 0.8084(10) 0.1417(8) 0.099 Uiso 1 1 calc R
H8C H 0.2015(16) 0.8568(10) 0.0751(13) 0.099 Uiso 1 1 calc R
C9 C 0.3095(4) 0.98859(19) 0.1117(2) 0.0760(12) Uani 1 1 d .
H9A H 0.387(2) 0.9796(10) 0.0890(12) 0.114 Uiso 1 1 calc R
H9B H 0.306(3) 1.0321(10) 0.1245(5) 0.114 Uiso 1 1 calc R
H9C H 0.237(2) 0.9776(10) 0.0701(11) 0.114 Uiso 1 1 calc R
C10 C 0.4145(3) 1.03685(12) 0.3108(2) 0.0563(8) Uani 1 1 d .
H10A H 0.3454(13) 1.0656(6) 0.3223(15) 0.085 Uiso 1 1 calc R
H10B H 0.457(2) 1.0535(6) 0.2633(10) 0.085 Uiso 1 1 calc R
H10C H 0.479(2) 1.0328(2) 0.3634(13) 0.085 Uiso 1 1 calc R
C11 C 0.7174(2) 0.81086(11) 0.20252(15) 0.0305(5) Uani 1 1 d .
C12 C 0.6242(2) 0.76162(11) 0.21634(15) 0.0327(5) Uani 1 1 d .
C13 C 0.5112(2) 0.76848(12) 0.14912(16) 0.0358(5) Uani 1 1 d .
C14 C 0.5346(2) 0.82208(12) 0.09363(15) 0.0364(5) Uani 1 1 d .
C15 C 0.6625(2) 0.84824(12) 0.12758(15) 0.0328(5) Uani 1 1 d .
C16 C 0.8556(2) 0.81769(13) 0.25563(17) 0.0410(6) Uani 1 1 d .
H16A H 0.9161(11) 0.7864(8) 0.2336(9) 0.062 Uiso 1 1 calc R
H16B H 0.8518(4) 0.8093(9) 0.3191(10) 0.062 Uiso 1 1 calc R
H16C H 0.8888(9) 0.8617(7) 0.2486(10) 0.062 Uiso 1 1 calc R
C17 C 0.6471(3) 0.70842(12) 0.28513(19) 0.0505(7) Uani 1 1 d .
H17A H 0.5662(15) 0.6870(7) 0.2882(10) 0.076 Uiso 1 1 calc R
H17B H 0.680(2) 0.7263(3) 0.3413(11) 0.076 Uiso 1 1 calc R
H17C H 0.7097(19) 0.6789(7) 0.2687(8) 0.076 Uiso 1 1 calc R
C18 C 0.3970(3) 0.72063(15) 0.1316(2) 0.0572(8) Uani 1 1 d .
H18A H 0.4312(7) 0.6788(8) 0.1207(15) 0.086 Uiso 1 1 calc R
H18B H 0.3361(16) 0.7342(6) 0.0805(13) 0.086 Uiso 1 1 calc R
H18C H 0.3515(16) 0.7187(8) 0.1826(11) 0.086 Uiso 1 1 calc R
C19 C 0.4531(3) 0.84056(17) 0.00523(17) 0.0556(8) Uani 1 1 d .
H19A H 0.4473(18) 0.8870(8) 0.0008(6) 0.083 Uiso 1 1 calc R
H19B H 0.3647(17) 0.8226(9) 0.0016(6) 0.083 Uiso 1 1 calc R
H19C H 0.4953(14) 0.8239(9) -0.0430(9) 0.083 Uiso 1 1 calc R
C20 C 0.7305(3) 0.90393(15) 0.08786(19) 0.0516(7) Uani 1 1 d .
H20A H 0.7929(19) 0.9220(8) 0.1311(9) 0.077 Uiso 1 1 calc R
H20B H 0.6681(12) 0.9345(8) 0.0667(13) 0.077 Uiso 1 1 calc R
H20C H 0.772(2) 0.8891(3) 0.0417(13) 0.077 Uiso 1 1 calc R
C21 C 0.6958(2) 0.85755(10) 0.45113(15) 0.0268(4) Uani 1 1 d .
C22 C 0.7301(2) 0.81362(13) 0.53166(17) 0.0351(5) Uani 1 1 d .
C23 C 0.8650(3) 0.77854(13) 0.53306(19) 0.0395(6) Uani 1 1 d .
C24 C 0.9869(3) 0.81851(14) 0.5703(2) 0.0423(6) Uani 1 1 d .
C25 C 1.0010(2) 0.88233(12) 0.52105(17) 0.0345(5) Uani 1 1 d .
C26 C 0.8805(2) 0.92660(12) 0.51989(16) 0.0305(5) Uani 1 1 d .
C27 C 0.7677(2) 0.95013(10) 0.36337(14) 0.0250(4) Uani 1 1 d .
C28 C 0.8803(2) 1.02565(11) 0.28781(15) 0.0322(5) Uani 1 1 d .
C29 C 0.7826(3) 1.07228(12) 0.25982(18) 0.0400(6) Uani 1 1 d .
C30 C 0.7989(3) 1.11650(14) 0.1937(2) 0.0507(7) Uani 1 1 d .
C31 C 0.9121(4) 1.11545(18) 0.1532(2) 0.0649(9) Uani 1 1 d .
C32 C 1.0098(4) 1.06992(19) 0.1804(2) 0.0683(10) Uani 1 1 d .
C33 C 0.9946(3) 1.02569(16) 0.24709(19) 0.0483(7) Uani 1 1 d .
H22A H 0.734(3) 0.8384(13) 0.5854(18) 0.043(7) Uiso 1 1 d .
H22B H 0.666(3) 0.7830(13) 0.5271(17) 0.045(7) Uiso 1 1 d .
H23A H 0.868(3) 0.7638(12) 0.4743(19) 0.042(7) Uiso 1 1 d .
H23B H 0.865(2) 0.7408(13) 0.5677(17) 0.042(7) Uiso 1 1 d .
H24A H 1.061(3) 0.7919(14) 0.5670(19) 0.053(8) Uiso 1 1 d .
H24B H 0.985(3) 0.8274(13) 0.631(2) 0.045(8) Uiso 1 1 d .
H25A H 1.078(2) 0.9050(12) 0.5516(16) 0.034(6) Uiso 1 1 d .
H25B H 1.011(2) 0.8724(10) 0.4586(17) 0.027(6) Uiso 1 1 d .
H26A H 0.842(2) 0.9223(12) 0.5754(17) 0.035(7) Uiso 1 1 d .
H26B H 0.903(2) 0.9723(12) 0.5120(15) 0.029(6) Uiso 1 1 d .
H29 H 0.707(3) 1.0736(12) 0.2879(17) 0.042(7) Uiso 1 1 d .
H30 H 0.729(3) 1.1464(14) 0.179(2) 0.053(8) Uiso 1 1 d .
H31 H 0.924(3) 1.1453(17) 0.112(2) 0.069(10) Uiso 1 1 d .
H32 H 1.083(4) 1.0690(17) 0.155(2) 0.080(11) Uiso 1 1 d .
H33 H 1.056(3) 0.9951(15) 0.2628(19) 0.054(9) Uiso 1 1 d .

loop_
_atom_site_aniso_label
_atom_site_aniso_U_11
_atom_site_aniso_U_22
_atom_site_aniso_U_33
_atom_site_aniso_U_23
_atom_site_aniso_U_13
_atom_site_aniso_U_12
Y1 0.01957(11) 0.02758(11) 0.02628(11) -0.00468(8) 0.00214(7) -0.00003(8)
O1 0.0249(7) 0.0295(8) 0.0297(8) -0.0007(6) 0.0026(6) -0.0027(6)
O2 0.0266(8) 0.0315(8) 0.0335(8) 0.0033(7) -0.0035(6) -0.0045(6)
N1 0.0247(9) 0.0263(9) 0.0270(9) -0.0005(7) 0.0002(7) -0.0007(7)
N2 0.0263(9) 0.0323(10) 0.0328(10) 0.0038(8) 0.0008(8) -0.0036(8)
C1 0.0242(10) 0.0313(11) 0.0326(12) -0.0031(9) 0.0044(9) 0.0050(9)
C2 0.0200(10) 0.0335(12) 0.0401(13) -0.0052(10) 0.0058(9) 0.0009(9)
C3 0.0206(10) 0.0523(16) 0.0377(13) -0.0098(11) 0.0004(9) 0.0074(10)
C4 0.0347(13) 0.0513(15) 0.0368(13) 0.0114(12) 0.0087(10) 0.0181(11)
C5 0.0302(12) 0.0282(12) 0.0477(14) 0.0003(10) 0.0108(10) 0.0075(9)
C6 0.0396(14) 0.0550(16) 0.0347(13) -0.0052(12) 0.0074(10) 0.0095(12)
C7 0.0384(14) 0.0419(15) 0.074(2) -0.0060(14) 0.0222(13) -0.0081(12)
C8 0.0288(14) 0.110(3) 0.0557(19) -0.0348(18) -0.0054(13) 0.0039(16)
C9 0.085(3) 0.091(3) 0.057(2) 0.0358(19) 0.0271(18) 0.047(2)
C10 0.0519(17) 0.0299(14) 0.093(2) -0.0051(14) 0.0279(16) 0.0038(12)
C11 0.0265(11) 0.0363(12) 0.0293(11) -0.0057(10) 0.0067(9) 0.0055(9)
C12 0.0392(13) 0.0305(12) 0.0305(12) -0.0063(10) 0.0118(10) 0.0036(10)
C13 0.0331(12) 0.0390(13) 0.0368(13) -0.0170(11) 0.0099(10) -0.0023(10)
C14 0.0329(12) 0.0475(15) 0.0283(12) -0.0093(10) 0.0035(9) 0.0082(10)
C15 0.0322(12) 0.0386(13) 0.0294(12) -0.0009(10) 0.0102(9) 0.0044(10)
C16 0.0282(12) 0.0530(16) 0.0417(14) -0.0084(12) 0.0044(10) 0.0084(11)
C17 0.074(2) 0.0307(13) 0.0499(16) 0.0001(12) 0.0203(14) 0.0035(13)
C18 0.0489(17) 0.0561(18) 0.069(2) -0.0295(15) 0.0155(14) -0.0177(14)
C19 0.0459(16) 0.089(2) 0.0302(14) -0.0093(14) -0.0014(12) 0.0147(16)
C20 0.0572(18) 0.0543(17) 0.0477(16) 0.0102(14) 0.0224(13) 0.0001(14)
C21 0.0246(10) 0.0289(11) 0.0276(11) -0.0023(9) 0.0066(8) 0.0012(8)
C22 0.0349(13) 0.0415(14) 0.0289(12) 0.0039(11) 0.0041(10) -0.0087(11)
C23 0.0463(15) 0.0346(13) 0.0358(14) 0.0106(12) 0.0000(11) 0.0017(11)
C24 0.0377(14) 0.0434(15) 0.0422(16) 0.0079(12) -0.0053(11) 0.0054(12)
C25 0.0279(11) 0.0387(14) 0.0346(13) -0.0004(11) -0.0032(9) -0.0021(10)
C26 0.0297(11) 0.0321(12) 0.0280(12) -0.0016(10) -0.0012(9) -0.0031(9)
C27 0.0253(10) 0.0226(10) 0.0267(11) -0.0024(8) 0.0021(8) 0.0012(8)
C28 0.0307(11) 0.0321(12) 0.0319(12) 0.0013(10) -0.0012(9) -0.0080(9)
C29 0.0350(13) 0.0408(14) 0.0431(14) 0.0074(11) 0.0023(11) -0.0038(11)
C30 0.0539(17) 0.0462(17) 0.0477(17) 0.0139(13) -0.0065(13) -0.0043(13)
C31 0.077(2) 0.071(2) 0.0482(18) 0.0258(16) 0.0128(16) -0.0106(18)
C32 0.065(2) 0.088(3) 0.060(2) 0.0193(18) 0.0338(18) -0.0011(19)
C33 0.0426(16) 0.0545(18) 0.0496(17) 0.0088(14) 0.0123(13) 0.0022(13)

loop_
_atom_type_symbol
_atom_type_description
_atom_type_scat_dispersion_real
_atom_type_scat_dispersion_imag
_atom_type_scat_source
C C 0.0033 0.0016 'International Tables Vol C Tables 4.2.6.8 and 6.1.1.4'
H H 0.0000 0.0000 'International Tables Vol C Tables 4.2.6.8 and 6.1.1.4'
N N 0.0061 0.0033 'International Tables Vol C Tables 4.2.6.8 and 6.1.1.4'
O O 0.0106 0.0060 'International Tables Vol C Tables 4.2.6.8 and 6.1.1.4'
Y Y -2.7962 3.5667 'International Tables Vol C Tables 4.2.6.8 and 6.1.1.4'

loop_
_geom_angle_atom_site_label_1
_geom_angle_atom_site_label_2
_geom_angle_atom_site_label_3
_geom_angle
O1 Y1 O2 73.93(5)
O1 Y1 Cnt1 107.3
O1 Y1 Cnt2 102.8
O2 Y1 Cnt1 106.1
O2 Y1 Cnt2 108.4
Cnt1 Y1 Cnt2 139.1
O2 Y1 C4 100.22(8)
O1 Y1 C4 132.18(7)
O2 Y1 C15 87.35(7)
O1 Y1 C15 113.95(6)
C4 Y1 C15 113.08(7)
O2 Y1 C11 84.88(7)
O1 Y1 C11 83.79(6)
C4 Y1 C11 143.84(7)
C15 Y1 C11 30.89(7)
O2 Y1 C5 79.40(7)
O1 Y1 C5 103.86(7)
C4 Y1 C5 31.10(8)
C15 Y1 C5 134.47(8)
C11 Y1 C5 159.70(8)
O2 Y1 C1 92.74(6)
O1 Y1 C1 81.10(6)
C4 Y1 C1 51.39(7)
C15 Y1 C1 164.23(7)
C11 Y1 C1 164.77(7)
C5 Y1 C1 30.88(7)
O2 Y1 C2 123.91(6)
O1 Y1 C2 91.77(6)
C4 Y1 C2 51.44(8)
C15 Y1 C2 144.96(7)
C11 Y1 C2 148.45(7)
C5 Y1 C2 51.28(7)
C1 Y1 C2 31.19(7)
O2 Y1 C3 129.31(7)
O1 Y1 C3 122.70(7)
C4 Y1 C3 30.92(8)
C15 Y1 C3 118.01(7)
C11 Y1 C3 139.33(7)
C5 Y1 C3 51.04(7)
C1 Y1 C3 51.18(7)
C2 Y1 C3 30.98(8)
O2 Y1 C12 112.14(7)
O1 Y1 C12 78.39(6)
C4 Y1 C12 141.60(8)
C15 Y1 C12 51.24(7)
C11 Y1 C12 31.00(7)
C5 Y1 C12 168.27(7)
C1 Y1 C12 141.45(7)
C2 Y1 C12 117.53(7)
C3 Y1 C12 117.93(7)
O2 Y1 C14 116.72(7)
O1 Y1 C14 129.20(7)
C4 Y1 C14 96.42(7)
C15 Y1 C14 31.03(7)
C11 Y1 C14 51.05(7)
C5 Y1 C14 126.63(7)
C1 Y1 C14 141.19(7)
C2 Y1 C14 114.06(7)
C3 Y1 C14 90.00(7)
C12 Y1 C14 51.09(7)
O2 Y1 C13 135.04(7)
O1 Y1 C13 104.77(7)
C4 Y1 C13 110.87(8)
C15 Y1 C13 51.19(7)
C11 Y1 C13 50.96(7)
C5 Y1 C13 140.35(7)
C1 Y1 C13 132.01(7)
C2 Y1 C13 100.97(7)
C3 Y1 C13 90.16(7)
C12 Y1 C13 30.74(7)
C14 Y1 C13 30.95(8)
C21 O1 Y1 136.03(14)
C27 O2 Y1 138.82(14)
C21 N1 C27 124.34(17)
C21 N1 C26 119.08(18)
C27 N1 C26 115.83(17)
C27 N2 C28 119.36(18)
C5 C1 C2 107.9(2)
C5 C1 C6 125.9(2)
C2 C1 C6 126.1(2)
C5 C1 Y1 74.48(13)
C2 C1 Y1 74.40(12)
C6 C1 Y1 119.84(15)
C3 C2 C1 107.6(2)
C3 C2 C7 127.1(2)
C1 C2 C7 125.3(2)
C3 C2 Y1 75.00(13)
C1 C2 Y1 74.41(12)
C7 C2 Y1 117.72(15)
C4 C3 C2 108.3(2)
C4 C3 C8 125.3(3)
C2 C3 C8 125.6(3)
C4 C3 Y1 73.72(13)
C2 C3 Y1 74.02(12)
C8 C3 Y1 126.49(17)
C3 C4 C5 107.8(2)
C3 C4 C9 126.7(3)
C5 C4 C9 125.4(3)
C3 C4 Y1 75.36(13)
C5 C4 Y1 74.70(13)
C9 C4 Y1 118.32(18)
C1 C5 C4 108.4(2)
C1 C5 C10 125.2(2)
C4 C5 C10 126.4(2)
C1 C5 Y1 74.64(12)
C4 C5 Y1 74.20(13)
C10 C5 Y1 120.21(16)
C15 C11 C12 108.5(2)
C15 C11 C16 126.6(2)
C12 C11 C16 124.7(2)
C15 C11 Y1 74.53(13)
C12 C11 Y1 75.16(12)
C16 C11 Y1 120.13(15)
C13 C12 C11 107.7(2)
C13 C12 C17 126.2(2)
C11 C12 C17 125.8(2)
C13 C12 Y1 75.03(13)
C11 C12 Y1 73.83(12)
C17 C12 Y1 120.97(16)
C12 C13 C14 108.1(2)
C12 C13 C18 125.0(2)
C14 C13 C18 126.3(2)
C12 C13 Y1 74.23(12)
C14 C13 Y1 74.29(13)
C18 C13 Y1 124.63(17)
C15 C14 C13 107.7(2)
C15 C14 C19 124.7(2)
C13 C14 C19 126.7(2)
C15 C14 Y1 73.63(13)
C13 C14 Y1 74.76(13)
C19 C14 Y1 126.02(17)
C11 C15 C14 108.0(2)
C11 C15 C20 125.9(2)
C14 C15 C20 126.1(2)
C11 C15 Y1 74.58(13)
C14 C15 Y1 75.34(13)
C20 C15 Y1 118.44(17)
O1 C21 N1 124.3(2)
O1 C21 C22 116.9(2)
N1 C21 C22 118.70(19)
C21 C22 C23 112.8(2)
C24 C23 C22 114.7(2)
C23 C24 C25 114.6(2)
C26 C25 C24 113.0(2)
N1 C26 C25 112.41(19)
N2 C27 O2 129.3(2)
N2 C27 N1 114.02(18)
O2 C27 N1 116.63(18)
C33 C28 C29 117.6(2)
C33 C28 N2 118.7(2)
C29 C28 N2 123.4(2)
C30 C29 C28 121.2(3)
C31 C30 C29 120.5(3)
C30 C31 C32 119.0(3)
C31 C32 C33 120.9(3)
C32 C33 C28 120.8(3)

loop_
_geom_bond_atom_site_label_1
_geom_bond_atom_site_label_2
_geom_bond_distance
Y1 O2 2.1733(14)
Y1 O1 2.2528(14)
Y1 C4 2.639(2)
Y1 C15 2.643(2)
Y1 C11 2.644(2)
Y1 C5 2.645(2)
Y1 C1 2.647(2)
Y1 C2 2.647(2)
Y1 C3 2.660(2)
Y1 C12 2.661(2)
Y1 C14 2.665(2)
Y1 C13 2.671(2)
Y1 Cnt1 2.358
Y1 Cnt2 2.368
O1 C21 1.258(2)
O2 C27 1.283(2)
N1 C21 1.345(3)
N1 C27 1.465(3)
N1 C26 1.490(3)
N2 C27 1.277(3)
N2 C28 1.409(3)
C1 C5 1.409(3)
C1 C2 1.423(3)
C1 C6 1.494(3)
C2 C3 1.417(3)
C2 C7 1.500(3)
C3 C4 1.413(4)
C3 C8 1.508(3)
C4 C5 1.417(3)
C4 C9 1.508(4)
C5 C10 1.503(3)
C11 C15 1.408(3)
C11 C12 1.418(3)
C11 C16 1.506(3)
C12 C13 1.413(3)
C12 C17 1.500(3)
C13 C14 1.424(4)
C13 C18 1.508(3)
C14 C15 1.420(3)
C14 C19 1.504(3)
C15 C20 1.504(4)
C21 C22 1.510(3)
C22 C23 1.537(4)
C23 C24 1.516(4)
C24 C25 1.525(4)
C25 C26 1.516(3)
C28 C33 1.383(4)
C28 C29 1.394(3)
C29 C30 1.375(4)
C30 C31 1.371(5)
C31 C32 1.376(5)
C32 C33 1.380(4)

loop_
_geom_torsion_atom_site_label_1
_geom_torsion_atom_site_label_2
_geom_torsion_atom_site_label_3
_geom_torsion_atom_site_label_4
_geom_torsion
O2 Y1 O1 C21 -5.6(2)
C4 Y1 O1 C21 -94.9(2)
C15 Y1 O1 C21 74.0(2)
C11 Y1 O1 C21 80.9(2)
C5 Y1 O1 C21 -80.0(2)
C1 Y1 O1 C21 -101.0(2)
C2 Y1 O1 C21 -130.4(2)
C3 Y1 O1 C21 -132.3(2)
C12 Y1 O1 C21 111.8(2)
C14 Y1 O1 C21 106.1(2)
C13 Y1 O1 C21 127.7(2)
O1 Y1 O2 C27 23.4(2)
C4 Y1 O2 C27 154.5(2)
C15 Y1 O2 C27 -92.5(2)
C11 Y1 O2 C27 -61.6(2)
C5 Y1 O2 C27 131.3(2)
C1 Y1 O2 C27 103.3(2)
C2 Y1 O2 C27 104.5(2)
C3 Y1 O2 C27 142.8(2)
C12 Y1 O2 C27 -46.6(2)
C14 Y1 O2 C27 -102.9(2)
C13 Y1 O2 C27 -71.6(2)
O2 Y1 C1 C5 63.98(14)
O1 Y1 C1 C5 137.24(14)
C4 Y1 C1 C5 -36.92(14)
C15 Y1 C1 C5 -26.0(3)
C11 Y1 C1 C5 144.5(3)
C2 Y1 C1 C5 -114.1(2)
C3 Y1 C1 C5 -76.88(15)
C12 Y1 C1 C5 -164.30(13)
C14 Y1 C1 C5 -77.06(18)
C13 Y1 C1 C5 -120.85(15)
O2 Y1 C1 C2 178.13(13)
O1 Y1 C1 C2 -108.61(14)
C4 Y1 C1 C2 77.22(15)
C15 Y1 C1 C2 88.2(3)
C11 Y1 C1 C2 -101.4(3)
C5 Y1 C1 C2 114.1(2)
C3 Y1 C1 C2 37.26(14)
C12 Y1 C1 C2 -50.16(18)
C14 Y1 C1 C2 37.08(19)
C13 Y1 C1 C2 -6.71(18)
O2 Y1 C1 C6 -58.86(19)
O1 Y1 C1 C6 14.41(18)
C4 Y1 C1 C6 -159.8(2)
C15 Y1 C1 C6 -148.8(2)
C11 Y1 C1 C6 21.7(4)
C5 Y1 C1 C6 -122.8(2)
C2 Y1 C1 C6 123.0(2)
C3 Y1 C1 C6 160.3(2)
C12 Y1 C1 C6 72.9(2)
C14 Y1 C1 C6 160.10(17)
C13 Y1 C1 C6 116.31(19)
C5 C1 C2 C3 -0.7(2)
C6 C1 C2 C3 175.9(2)
Y1 C1 C2 C3 -68.25(15)
C5 C1 C2 C7 -179.3(2)
C6 C1 C2 C7 -2.6(4)
Y1 C1 C2 C7 113.2(2)
C5 C1 C2 Y1 67.53(15)
C6 C1 C2 Y1 -115.8(2)
O2 Y1 C2 C3 111.31(14)
O1 Y1 C2 C3 -176.92(14)
C4 Y1 C2 C3 36.53(14)
C15 Y1 C2 C3 -38.2(2)
C11 Y1 C2 C3 -95.92(18)
C5 Y1 C2 C3 76.68(15)
C1 Y1 C2 C3 113.6(2)
C12 Y1 C2 C3 -99.09(14)
C14 Y1 C2 C3 -41.98(16)
C13 Y1 C2 C3 -71.50(15)
O2 Y1 C2 C1 -2.26(16)
O1 Y1 C2 C1 69.51(13)
C4 Y1 C2 C1 -77.04(15)
C15 Y1 C2 C1 -151.76(14)
C11 Y1 C2 C1 150.51(14)
C5 Y1 C2 C1 -36.89(13)
C3 Y1 C2 C1 -113.6(2)
C12 Y1 C2 C1 147.34(13)
C14 Y1 C2 C1 -155.55(13)
C13 Y1 C2 C1 174.93(13)
O2 Y1 C2 C7 -124.32(18)
O1 Y1 C2 C7 -52.55(19)
C4 Y1 C2 C7 160.9(2)
C15 Y1 C2 C7 86.2(2)
C11 Y1 C2 C7 28.4(3)
C5 Y1 C2 C7 -158.9(2)
C1 Y1 C2 C7 -122.1(3)
C3 Y1 C2 C7 124.4(3)
C12 Y1 C2 C7 25.3(2)
C14 Y1 C2 C7 82.4(2)
C13 Y1 C2 C7 52.9(2)
C1 C2 C3 C4 1.5(3)
C7 C2 C3 C4 -179.9(2)
Y1 C2 C3 C4 -66.31(16)
C1 C2 C3 C8 -168.4(2)
C7 C2 C3 C8 10.1(4)
Y1 C2 C3 C8 123.8(2)
C1 C2 C3 Y1 67.85(15)
C7 C2 C3 Y1 -113.6(2)
O2 Y1 C3 C4 22.97(18)
O1 Y1 C3 C4 118.74(14)
C15 Y1 C3 C4 -88.63(15)
C11 Y1 C3 C4 -117.91(16)
C5 Y1 C3 C4 37.54(14)
C1 Y1 C3 C4 77.54(15)
C2 Y1 C3 C4 115.1(2)
C12 Y1 C3 C4 -147.26(14)
C14 Y1 C3 C4 -102.57(15)
C13 Y1 C3 C4 -133.51(15)
O2 Y1 C3 C2 -92.11(15)
O1 Y1 C3 C2 3.66(16)
C4 Y1 C3 C2 -115.1(2)
C15 Y1 C3 C2 156.30(13)
C11 Y1 C3 C2 127.02(14)
C5 Y1 C3 C2 -77.53(14)
C1 Y1 C3 C2 -37.53(13)
C12 Y1 C3 C2 97.66(14)
C14 Y1 C3 C2 142.35(14)
C13 Y1 C3 C2 111.41(14)
O2 Y1 C3 C8 145.1(2)
O1 Y1 C3 C8 -119.1(3)
C4 Y1 C3 C8 122.2(3)
C15 Y1 C3 C8 33.5(3)
C11 Y1 C3 C8 4.3(3)
C5 Y1 C3 C8 159.7(3)
C1 Y1 C3 C8 -160.3(3)
C2 Y1 C3 C8 -122.8(3)
C12 Y1 C3 C8 -25.1(3)
C14 Y1 C3 C8 19.6(3)
C13 Y1 C3 C8 -11.3(3)
C2 C3 C4 C5 -1.8(3)
C8 C3 C4 C5 168.2(2)
Y1 C3 C4 C5 -68.28(16)
C2 C3 C4 C9 -178.9(2)
C8 C3 C4 C9 -8.9(4)
Y1 C3 C4 C9 114.6(3)
C2 C3 C4 Y1 66.51(16)
C8 C3 C4 Y1 -123.5(2)
O2 Y1 C4 C3 -162.14(14)
O1 Y1 C4 C3 -84.62(16)
C15 Y1 C4 C3 106.39(15)
C11 Y1 C4 C3 102.54(17)
C5 Y1 C4 C3 -113.5(2)
C1 Y1 C4 C3 -76.83(15)
C2 Y1 C4 C3 -36.60(13)
C12 Y1 C4 C3 50.3(2)
C14 Y1 C4 C3 79.17(15)
C13 Y1 C4 C3 50.91(16)
O2 Y1 C4 C5 -48.66(15)
O1 Y1 C4 C5 28.85(19)
C15 Y1 C4 C5 -140.14(14)
C11 Y1 C4 C5 -143.99(15)
C1 Y1 C4 C5 36.64(13)
C2 Y1 C4 C5 76.87(15)
C3 Y1 C4 C5 113.5(2)
C12 Y1 C4 C5 163.76(13)
C14 Y1 C4 C5 -167.35(15)
C13 Y1 C4 C5 164.38(14)
O2 Y1 C4 C9 73.7(3)
O1 Y1 C4 C9 151.2(2)
C15 Y1 C4 C9 -17.8(3)
C11 Y1 C4 C9 -21.6(3)
C5 Y1 C4 C9 122.4(3)
C1 Y1 C4 C9 159.0(3)
C2 Y1 C4 C9 -160.7(3)
C3 Y1 C4 C9 -124.1(3)
C12 Y1 C4 C9 -73.9(3)
C14 Y1 C4 C9 -45.0(3)
C13 Y1 C4 C9 -73.2(3)
C2 C1 C5 C4 -0.4(2)
C6 C1 C5 C4 -177.0(2)
Y1 C1 C5 C4 67.11(16)
C2 C1 C5 C10 176.1(2)
C6 C1 C5 C10 -0.5(4)
Y1 C1 C5 C10 -116.4(2)
C2 C1 C5 Y1 -67.48(15)
C6 C1 C5 Y1 115.9(2)
C3 C4 C5 C1 1.3(3)
C9 C4 C5 C1 178.4(2)
Y1 C4 C5 C1 -67.41(16)
C3 C4 C5 C10 -175.1(2)
C9 C4 C5 C10 2.0(4)
Y1 C4 C5 C10 116.2(2)
C3 C4 C5 Y1 68.73(16)
C9 C4 C5 Y1 -114.1(3)
O2 Y1 C5 C1 -114.05(14)
O1 Y1 C5 C1 -43.69(14)
C4 Y1 C5 C1 114.7(2)
C15 Y1 C5 C1 170.40(12)
C11 Y1 C5 C1 -153.91(18)
C2 Y1 C5 C1 37.28(13)
C3 Y1 C5 C1 77.38(15)
C12 Y1 C5 C1 56.0(4)
C14 Y1 C5 C1 130.43(14)
C13 Y1 C5 C1 91.48(17)
O2 Y1 C5 C4 131.26(15)
O1 Y1 C5 C4 -158.39(14)
C15 Y1 C5 C4 55.71(18)
C11 Y1 C5 C4 91.4(2)
C1 Y1 C5 C4 -114.7(2)
C2 Y1 C5 C4 -77.42(16)
C3 Y1 C5 C4 -37.32(15)
C12 Y1 C5 C4 -58.7(4)
C14 Y1 C5 C4 15.73(18)
C13 Y1 C5 C4 -23.2(2)
O2 Y1 C5 C10 8.0(2)
O1 Y1 C5 C10 78.4(2)
C4 Y1 C5 C10 -123.2(3)
C15 Y1 C5 C10 -67.5(2)
C11 Y1 C5 C10 -31.8(3)
C1 Y1 C5 C10 122.1(3)
C2 Y1 C5 C10 159.3(3)
C3 Y1 C5 C10 -160.5(3)
C12 Y1 C5 C10 178.1(3)
C14 Y1 C5 C10 -107.5(2)
C13 Y1 C5 C10 -146.5(2)
O2 Y1 C11 C15 -93.41(14)
O1 Y1 C11 C15 -167.76(14)
C4 Y1 C11 C15 6.9(2)
C5 Y1 C11 C15 -54.2(3)
C1 Y1 C11 C15 -175.0(2)
C2 Y1 C11 C15 109.00(18)
C3 Y1 C11 C15 57.23(19)
C12 Y1 C11 C15 114.46(19)
C14 Y1 C11 C15 37.35(14)
C13 Y1 C11 C15 77.50(15)
O2 Y1 C11 C12 152.12(13)
O1 Y1 C11 C12 77.77(13)
C4 Y1 C11 C12 -107.56(17)
C15 Y1 C11 C12 -114.46(19)
C5 Y1 C11 C12 -168.64(19)
C1 Y1 C11 C12 70.6(3)
C2 Y1 C11 C12 -5.5(2)
C3 Y1 C11 C12 -57.23(18)
C14 Y1 C11 C12 -77.11(14)
C13 Y1 C11 C12 -36.96(13)
O2 Y1 C11 C16 30.26(18)
O1 Y1 C11 C16 -44.09(18)
C4 Y1 C11 C16 130.58(19)
C15 Y1 C11 C16 123.7(3)
C5 Y1 C11 C16 69.5(3)
C1 Y1 C11 C16 -51.3(4)
C2 Y1 C11 C16 -127.32(19)
C3 Y1 C11 C16 -179.09(17)
C12 Y1 C11 C16 -121.9(2)
C14 Y1 C11 C16 161.0(2)
C13 Y1 C11 C16 -158.8(2)
C15 C11 C12 C13 0.3(3)
C16 C11 C12 C13 -175.4(2)
Y1 C11 C12 C13 67.97(15)
C15 C11 C12 C17 175.5(2)
C16 C11 C12 C17 -0.2(4)
Y1 C11 C12 C17 -116.8(2)
C15 C11 C12 Y1 -67.68(16)
C16 C11 C12 Y1 116.6(2)
O2 Y1 C12 C13 -144.14(13)
O1 Y1 C12 C13 148.73(15)
C4 Y1 C12 C13 1.1(2)
C15 Y1 C12 C13 -77.13(15)
C11 Y1 C12 C13 -114.0(2)
C5 Y1 C12 C13 46.4(4)
C1 Y1 C12 C13 89.47(17)
C2 Y1 C12 C13 62.83(16)
C3 Y1 C12 C13 27.71(17)
C14 Y1 C12 C13 -36.96(14)
O2 Y1 C12 C11 -30.18(14)
O1 Y1 C12 C11 -97.31(13)
C4 Y1 C12 C11 115.08(15)
C15 Y1 C12 C11 36.82(12)
C5 Y1 C12 C11 160.3(3)
C1 Y1 C12 C11 -156.58(13)
C2 Y1 C12 C11 176.78(12)
C3 Y1 C12 C11 141.66(13)
C14 Y1 C12 C11 76.99(14)
C13 Y1 C12 C11 114.0(2)
O2 Y1 C12 C17 92.3(2)
O1 Y1 C12 C17 25.1(2)
C4 Y1 C12 C17 -122.5(2)
C15 Y1 C12 C17 159.3(2)
C11 Y1 C12 C17 122.5(3)
C5 Y1 C12 C17 -77.2(4)
C1 Y1 C12 C17 -34.1(3)
C2 Y1 C12 C17 -60.8(2)
C3 Y1 C12 C17 -95.9(2)
C14 Y1 C12 C17 -160.5(2)
C13 Y1 C12 C17 -123.6(3)
C11 C12 C13 C14 0.0(3)
C17 C12 C13 C14 -175.2(2)
Y1 C12 C13 C14 67.15(16)
C11 C12 C13 C18 171.3(2)
C17 C12 C13 C18 -3.9(4)
Y1 C12 C13 C18 -121.5(2)
C11 C12 C13 Y1 -67.16(15)
C17 C12 C13 Y1 117.7(2)
O2 Y1 C13 C12 50.17(18)
O1 Y1 C13 C12 -31.72(15)
C4 Y1 C13 C12 -179.25(14)
C15 Y1 C13 C12 77.35(15)
C11 Y1 C13 C12 37.30(13)
C5 Y1 C13 C12 -166.66(13)
C1 Y1 C13 C12 -122.99(14)
C2 Y1 C13 C12 -126.53(14)
C3 Y1 C13 C12 -155.74(15)
C14 Y1 C13 C12 114.5(2)
O2 Y1 C13 C14 -64.35(16)
O1 Y1 C13 C14 -146.24(13)
C4 Y1 C13 C14 66.23(15)
C15 Y1 C13 C14 -37.17(13)
C11 Y1 C13 C14 -77.21(14)
C5 Y1 C13 C14 78.82(17)
C1 Y1 C13 C14 122.49(14)
C2 Y1 C13 C14 118.96(14)
C3 Y1 C13 C14 89.74(14)
C12 Y1 C13 C14 -114.5(2)
O2 Y1 C13 C18 172.1(2)
O1 Y1 C13 C18 90.2(2)
C4 Y1 C13 C18 -57.4(2)
C15 Y1 C13 C18 -160.8(3)
C11 Y1 C13 C18 159.2(3)
C5 Y1 C13 C18 -44.8(3)
C1 Y1 C13 C18 -1.1(3)
C2 Y1 C13 C18 -4.6(2)
C3 Y1 C13 C18 -33.8(2)
C12 Y1 C13 C18 121.9(3)
C14 Y1 C13 C18 -123.6(3)
C12 C13 C14 C15 -0.3(3)
C18 C13 C14 C15 -171.4(2)
Y1 C13 C14 C15 66.84(16)
C12 C13 C14 C19 169.0(2)
C18 C13 C14 C19 -2.1(4)
Y1 C13 C14 C19 -123.9(2)
C12 C13 C14 Y1 -67.11(15)
C18 C13 C14 Y1 121.7(2)
O2 Y1 C14 C15 20.45(16)
O1 Y1 C14 C15 -70.16(16)
C4 Y1 C14 C15 125.32(15)
C11 Y1 C14 C15 -37.17(13)
C5 Y1 C14 C15 117.22(14)
C1 Y1 C14 C15 155.78(13)
C2 Y1 C14 C15 175.77(13)
C3 Y1 C14 C15 155.64(15)
C12 Y1 C14 C15 -77.36(15)
C13 Y1 C14 C15 -114.1(2)
O2 Y1 C14 C13 134.51(13)
O1 Y1 C14 C13 43.90(16)
C4 Y1 C14 C13 -120.62(14)
C15 Y1 C14 C13 114.1(2)
C11 Y1 C14 C13 76.89(14)
C5 Y1 C14 C13 -128.72(14)
C1 Y1 C14 C13 -90.16(17)
C2 Y1 C14 C13 -70.17(15)
C3 Y1 C14 C13 -90.31(14)
C12 Y1 C14 C13 36.70(13)
O2 Y1 C14 C19 -100.9(2)
O1 Y1 C14 C19 168.5(2)
C4 Y1 C14 C19 4.0(2)
C15 Y1 C14 C19 -121.3(3)
C11 Y1 C14 C19 -158.5(3)
C5 Y1 C14 C19 -4.1(3)
C1 Y1 C14 C19 34.5(3)
C2 Y1 C14 C19 54.5(3)
C3 Y1 C14 C19 34.3(2)
C12 Y1 C14 C19 161.3(3)
C13 Y1 C14 C19 124.6(3)
C12 C11 C15 C14 -0.5(3)
C16 C11 C15 C14 175.1(2)
Y1 C11 C15 C14 -68.56(16)
C12 C11 C15 C20 -177.7(2)
C16 C11 C15 C20 -2.1(4)
Y1 C11 C15 C20 114.2(3)
C12 C11 C15 Y1 68.11(15)
C16 C11 C15 Y1 -116.3(2)
C13 C14 C15 C11 0.4(3)
C19 C14 C15 C11 -169.1(2)
Y1 C14 C15 C11 68.05(16)
C13 C14 C15 C20 177.7(2)
C19 C14 C15 C20 8.1(4)
Y1 C14 C15 C20 -114.7(3)
C13 C14 C15 Y1 -67.60(16)
C19 C14 C15 Y1 122.8(2)
O2 Y1 C15 C11 84.44(14)
O1 Y1 C15 C11 13.33(15)
C4 Y1 C15 C11 -175.58(14)
C5 Y1 C15 C11 156.78(13)
C1 Y1 C15 C11 175.1(2)
C2 Y1 C15 C11 -120.50(15)
C3 Y1 C15 C11 -141.63(14)
C12 Y1 C15 C11 -36.96(13)
C14 Y1 C15 C11 -113.8(2)
C13 Y1 C15 C11 -76.71(15)
O2 Y1 C15 C14 -161.79(14)
O1 Y1 C15 C14 127.10(14)
C4 Y1 C15 C14 -61.81(16)
C11 Y1 C15 C14 113.8(2)
C5 Y1 C15 C14 -89.45(17)
C1 Y1 C15 C14 -71.1(3)
C2 Y1 C15 C14 -6.7(2)
C3 Y1 C15 C14 -27.86(17)
C12 Y1 C15 C14 76.81(15)
C13 Y1 C15 C14 37.06(14)
O2 Y1 C15 C20 -38.38(18)
O1 Y1 C15 C20 -109.49(18)
C4 Y1 C15 C20 61.6(2)
C11 Y1 C15 C20 -122.8(2)
C5 Y1 C15 C20 34.0(2)
C1 Y1 C15 C20 52.3(3)
C2 Y1 C15 C20 116.68(19)
C3 Y1 C15 C20 95.55(19)
C12 Y1 C15 C20 -159.8(2)
C14 Y1 C15 C20 123.4(2)
C13 Y1 C15 C20 160.5(2)
Y1 O1 C21 N1 3.2(3)
Y1 O1 C21 C22 -173.10(15)
C27 N1 C21 O1 -9.5(3)
C26 N1 C21 O1 -179.3(2)
C27 N1 C21 C22 166.7(2)
C26 N1 C21 C22 -3.0(3)
O1 C21 C22 C23 108.9(2)
N1 C21 C22 C23 -67.7(3)
C21 C22 C23 C24 82.1(3)
C22 C23 C24 C25 -57.9(3)
C23 C24 C25 C26 57.8(3)
C21 N1 C26 C25 74.3(3)
C27 N1 C26 C25 -96.3(2)
C24 C25 C26 N1 -84.6(3)
C28 N2 C27 O2 4.6(4)
C28 N2 C27 N1 -176.45(19)
Y1 O2 C27 N2 144.6(2)
Y1 O2 C27 N1 -34.3(3)
C21 N1 C27 N2 -156.6(2)
C26 N1 C27 N2 13.4(3)
C21 N1 C27 O2 22.5(3)
C26 N1 C27 O2 -167.51(18)
C27 N2 C28 C33 -134.8(2)
C27 N2 C28 C29 51.6(3)
C33 C28 C29 C30 0.4(4)
N2 C28 C29 C30 174.0(2)
C28 C29 C30 C31 0.4(4)
C29 C30 C31 C32 -0.7(5)
C30 C31 C32 C33 0.2(6)
C31 C32 C33 C28 0.6(6)
C29 C28 C33 C32 -0.8(4)
N2 C28 C33 C32 -174.8(3)
